data_4081404
loop_
_publ_author_name
'Dai, Wei'
'Chalkley, Matthew J.'
'Brudvig, Gary W.'
'Hazari, Nilay'
'Melvin, Patrick R.'
'Pokhrel, Ravi'
'Takase, Michael K.'

_publ_section_title
;
 Synthesis and Properties of NHC-Supported Palladium(I) Dimers with
 Bridging Allyl, Cyclopentadienyl, and Indenyl Ligands
;
_journal_issue 18
_journal_name_full Organometallics
_journal_page_first 5114
_journal_paper_doi 10.1021/om400687m
_journal_volume 32
_journal_year 2013
_chemical_formula_sum 'C71 H90 N4 Pd2'
_chemical_formula_weight 1212.27
_chemical_name_systematic
; 
 ? 
;
_space_group_IT_number 2
_symmetry_cell_setting triclinic
_symmetry_space_group_name_Hall '-P 1'
_symmetry_space_group_name_H-M 'P -1'
_atom_sites_solution_hydrogens geom
_atom_sites_solution_primary direct
_atom_sites_solution_secondary difmap
_audit_creation_method SHELXL-97
_cell_angle_alpha 70.805(5)
_cell_angle_beta 88.840(6)
_cell_angle_gamma 66.416(5)
_cell_formula_units_Z 2
_cell_length_a 12.2057(3)
_cell_length_b 15.0286(4)
_cell_length_c 19.8101(14)
_cell_measurement_reflns_used 71573
_cell_measurement_temperature 150(2)
_cell_measurement_theta_max 30.5
_cell_measurement_theta_min 3.0
_cell_volume 3119.1(3)
_computing_cell_refinement 'CrystalClear-SM Expert 2.0 r12 (Rigaku, 2011)'
_computing_data_collection 'CrystalClear-SM Expert 2.0 r12 (Rigaku, 2011)'
_computing_data_reduction 'CrystalClear-SM Expert 2.0 r12 (Rigaku, 2011)'
_computing_publication_material 'SHELXL-97 (Sheldrick, 2008)'
_computing_structure_refinement 'SHELXL-97 (Sheldrick, 2008)'
_computing_structure_solution 'SHELXS-97 (Sheldrick, 2008)'
_diffrn_ambient_temperature 150(2)
_diffrn_detector_area_resol_mean 10
_diffrn_measured_fraction_theta_full 0.963
_diffrn_measured_fraction_theta_max 0.963
_diffrn_measurement_device_type 'Rigaku R-AXIS RAPID imaging plate'
_diffrn_measurement_method \w
_diffrn_radiation_monochromator graphite
_diffrn_radiation_source 'fine-focus sealed tube'
_diffrn_radiation_type MoK\a
_diffrn_radiation_wavelength 0.71075
_diffrn_reflns_av_R_equivalents 0.0281
_diffrn_reflns_av_sigmaI/netI 0.0206
_diffrn_reflns_limit_h_max 17
_diffrn_reflns_limit_h_min -17
_diffrn_reflns_limit_k_max 21
_diffrn_reflns_limit_k_min -21
_diffrn_reflns_limit_l_max 28
_diffrn_reflns_limit_l_min -27
_diffrn_reflns_number 94538
_diffrn_reflns_theta_full 30.51
_diffrn_reflns_theta_max 30.51
_diffrn_reflns_theta_min 3.04
_exptl_absorpt_coefficient_mu 0.620
_exptl_absorpt_correction_T_max 0.8860
_exptl_absorpt_correction_T_min 0.8122
_exptl_absorpt_correction_type multi-scan
_exptl_absorpt_process_details 'Jacobson, R. (1998) Private Communication'
_exptl_crystal_colour Colorless
_exptl_crystal_density_diffrn 1.291
_exptl_crystal_density_method 'not measured'
_exptl_crystal_description Block
_exptl_crystal_F_000 1272
_exptl_crystal_size_max 0.35
_exptl_crystal_size_mid 0.30
_exptl_crystal_size_min 0.20
_refine_diff_density_max 0.630
_refine_diff_density_min -0.678
_refine_diff_density_rms 0.068
_refine_ls_extinction_method none
_refine_ls_goodness_of_fit_ref 1.070
_refine_ls_hydrogen_treatment mixed
_refine_ls_matrix_type full
_refine_ls_number_parameters 794
_refine_ls_number_reflns 18367
_refine_ls_number_restraints 275
_refine_ls_restrained_S_all 1.066
_refine_ls_R_factor_all 0.0380
_refine_ls_R_factor_gt 0.0309
_refine_ls_shift/su_max 0.003
_refine_ls_shift/su_mean 0.000
_refine_ls_structure_factor_coef Fsqd
_refine_ls_weighting_details 'calc w=1/[\s^2^(Fo^2^)+(0.0227P)^2^+2.8569P] where P=(Fo^2^+2Fc^2^)/3'
_refine_ls_weighting_scheme calc
_refine_ls_wR_factor_gt 0.0662
_refine_ls_wR_factor_ref 0.0690
_reflns_number_gt 16046
_reflns_number_total 18367
_reflns_threshold_expression >2sigma(I)
_cod_data_source_file om400687m_si_002.cif
_cod_data_source_block '_CpCp'
_cod_original_cell_volume 3119.1(2)
_cod_original_sg_symbol_H-M P-1
_cod_database_code 4081404

loop_
_symmetry_equiv_pos_as_xyz
'x, y, z'
'-x, -y, -z'

loop_
_atom_site_label
_atom_site_type_symbol
_atom_site_fract_x
_atom_site_fract_y
_atom_site_fract_z
_atom_site_U_iso_or_equiv
_atom_site_adp_type
_atom_site_occupancy
_atom_site_symmetry_multiplicity
_atom_site_calc_flag
_atom_site_refinement_flags
_atom_site_disorder_assembly
_atom_site_disorder_group
Pd1 Pd 0.508287(11) 0.568070(9) 0.438577(6) 0.01902(3) Uani 1 1 d . . .
C1 C 0.63467(18) 0.38108(14) 0.46718(11) 0.0302(4) Uani 1 1 d D . .
H1 H 0.7181(15) 0.3654(18) 0.4846(12) 0.036 Uiso 1 1 d D . .
C2 C 0.57723(19) 0.44221(14) 0.39523(10) 0.0281(4) Uani 1 1 d D . .
H2 H 0.6184(19) 0.4680(17) 0.3556(10) 0.034 Uiso 1 1 d D . .
C3 C 0.4728(2) 0.42355(15) 0.38705(10) 0.0320(4) Uani 1 1 d . . .
H3 H 0.4177 0.4537 0.3443 0.038 Uiso 1 1 calc R . .
C4 C 0.46505(19) 0.35527(15) 0.45085(10) 0.0311(4) Uani 1 1 d . . .
H4 H 0.4038 0.3305 0.4592 0.037 Uiso 1 1 calc R . .
C5 C 0.56443(19) 0.32700(14) 0.50325(10) 0.0295(4) Uani 1 1 d D . .
H5 H 0.603(2) 0.2590(13) 0.5417(10) 0.035 Uiso 1 1 d D . .
C11 C 0.50254(14) 0.68329(12) 0.34528(8) 0.0177(3) Uani 1 1 d . . .
N1 N 0.43521(12) 0.71775(10) 0.27999(7) 0.0180(2) Uani 1 1 d . . .
C21 C 0.37027(15) 0.66739(12) 0.25841(8) 0.0200(3) Uani 1 1 d . . .
C22 C 0.42056(16) 0.61470(13) 0.21099(9) 0.0235(3) Uani 1 1 d . . .
C27 C 0.54282(17) 0.60200(15) 0.18597(10) 0.0296(4) Uani 1 1 d . . .
H27 H 0.5835 0.6252 0.2157 0.036 Uiso 1 1 calc R . .
C28 C 0.6243(2) 0.48875(18) 0.19579(13) 0.0442(5) Uani 1 1 d . . .
H28A H 0.6296 0.4446 0.2458 0.066 Uiso 1 1 calc R . .
H28B H 0.7050 0.4827 0.1846 0.066 Uiso 1 1 calc R . .
H28C H 0.5902 0.4667 0.1632 0.066 Uiso 1 1 calc R . .
C29 C 0.5288(2) 0.66991(18) 0.10657(11) 0.0410(5) Uani 1 1 d . . .
H29A H 0.4881 0.6490 0.0765 0.061 Uiso 1 1 calc R . .
H29B H 0.6085 0.6613 0.0920 0.061 Uiso 1 1 calc R . .
H29C H 0.4807 0.7427 0.1006 0.061 Uiso 1 1 calc R . .
C23 C 0.35323(19) 0.57214(15) 0.18666(11) 0.0319(4) Uani 1 1 d . . .
H23 H 0.3841 0.5367 0.1539 0.038 Uiso 1 1 calc R . .
C24 C 0.24327(19) 0.58055(16) 0.20906(11) 0.0360(4) Uani 1 1 d . . .
H24 H 0.1987 0.5518 0.1913 0.043 Uiso 1 1 calc R . .
C25 C 0.19737(18) 0.63060(16) 0.25722(11) 0.0326(4) Uani 1 1 d . . .
H25 H 0.1221 0.6345 0.2731 0.039 Uiso 1 1 calc R . .
C26 C 0.25941(15) 0.67573(13) 0.28316(9) 0.0240(3) Uani 1 1 d . . .
C30 C 0.20828(17) 0.73291(16) 0.33509(10) 0.0303(4) Uani 1 1 d . . .
H30 H 0.2778 0.7199 0.3684 0.036 Uiso 1 1 calc R . .
C31 C 0.1235(2) 0.6953(2) 0.38143(13) 0.0444(5) Uani 1 1 d . . .
H31A H 0.0492 0.7150 0.3511 0.067 Uiso 1 1 calc R . .
H31B H 0.1039 0.7270 0.4187 0.067 Uiso 1 1 calc R . .
H31C H 0.1627 0.6197 0.4043 0.067 Uiso 1 1 calc R . .
C32 C 0.1458(3) 0.84969(19) 0.29469(15) 0.0541(7) Uani 1 1 d . . .
H32A H 0.2037 0.8738 0.2689 0.081 Uiso 1 1 calc R . .
H32B H 0.1149 0.8852 0.3291 0.081 Uiso 1 1 calc R . .
H32C H 0.0788 0.8650 0.2601 0.081 Uiso 1 1 calc R . .
C12 C 0.44556(16) 0.80416(13) 0.23137(9) 0.0224(3) Uani 1 1 d . . .
H12 H 0.4066 0.8412 0.1832 0.027 Uiso 1 1 calc R . .
C13 C 0.52079(15) 0.82520(12) 0.26528(9) 0.0221(3) Uani 1 1 d . . .
H13 H 0.5461 0.8796 0.2459 0.027 Uiso 1 1 calc R . .
N2 N 0.55459(12) 0.75168(10) 0.33455(7) 0.0184(2) Uani 1 1 d . . .
C41 C 0.64191(15) 0.74654(12) 0.38552(9) 0.0200(3) Uani 1 1 d . . .
C42 C 0.75896(16) 0.66743(13) 0.39868(9) 0.0235(3) Uani 1 1 d . . .
C47 C 0.79551(17) 0.58895(15) 0.36060(11) 0.0301(4) Uani 1 1 d . . .
H47 H 0.7223 0.5786 0.3506 0.036 Uiso 1 1 calc R . .
C48 C 0.8913(3) 0.4841(2) 0.40630(16) 0.0665(9) Uani 1 1 d . . .
H48A H 0.9683 0.4892 0.4104 0.100 Uiso 1 1 calc R . .
H48B H 0.9000 0.4331 0.3836 0.100 Uiso 1 1 calc R . .
H48C H 0.8674 0.4623 0.4544 0.100 Uiso 1 1 calc R . .
C49 C 0.8353(3) 0.6313(3) 0.28861(15) 0.0641(8) Uani 1 1 d . . .
H49A H 0.9090 0.6398 0.2966 0.096 Uiso 1 1 calc R . .
H49B H 0.7715 0.6986 0.2601 0.096 Uiso 1 1 calc R . .
H49C H 0.8511 0.5829 0.2626 0.096 Uiso 1 1 calc R . .
C43 C 0.84263(17) 0.66667(16) 0.44594(10) 0.0309(4) Uani 1 1 d . . .
H43 H 0.9223 0.6136 0.4568 0.037 Uiso 1 1 calc R . .
C44 C 0.81154(19) 0.74193(17) 0.47728(11) 0.0338(4) Uani 1 1 d . . .
H44 H 0.8701 0.7402 0.5091 0.041 Uiso 1 1 calc R . .
C45 C 0.69641(18) 0.81931(15) 0.46268(10) 0.0304(4) Uani 1 1 d . . .
H45 H 0.6768 0.8707 0.4843 0.037 Uiso 1 1 calc R . .
C46 C 0.60821(16) 0.82343(13) 0.41658(9) 0.0231(3) Uani 1 1 d . . .
C50 C 0.48246(17) 0.91032(14) 0.40102(10) 0.0272(4) Uani 1 1 d . . .
H50 H 0.4290 0.8932 0.3747 0.033 Uiso 1 1 calc R . .
C51 C 0.4297(2) 0.92132(16) 0.47013(12) 0.0374(5) Uani 1 1 d . . .
H51A H 0.4281 0.8556 0.5003 0.056 Uiso 1 1 calc R . .
H51B H 0.3475 0.9760 0.4577 0.056 Uiso 1 1 calc R . .
H51C H 0.4797 0.9394 0.4966 0.056 Uiso 1 1 calc R . .
C52 C 0.4827(2) 1.01315(15) 0.35230(12) 0.0367(4) Uani 1 1 d . . .
H52A H 0.5356 1.0311 0.3766 0.055 Uiso 1 1 calc R . .
H52B H 0.4006 1.0678 0.3420 0.055 Uiso 1 1 calc R . .
H52C H 0.5121 1.0063 0.3070 0.055 Uiso 1 1 calc R . .
Pd2 Pd 0.953251(11) 0.601905(8) 0.961703(6) 0.01678(3) Uani 1 1 d . . .
C6 C 0.85412(16) 0.52573(14) 1.06287(10) 0.0255(3) Uani 1 1 d D . .
H6 H 0.7865(17) 0.5215(17) 1.0409(11) 0.031 Uiso 1 1 d D . .
C7 C 0.86249(16) 0.62097(13) 1.05436(9) 0.0251(3) Uani 1 1 d D . .
H7 H 0.7967(16) 0.6883(13) 1.0338(11) 0.030 Uiso 1 1 d D . .
C8 C 0.95733(18) 0.59625(14) 1.10899(10) 0.0278(4) Uani 1 1 d . . .
H8 H 0.9828 0.6445 1.1167 0.033 Uiso 1 1 calc R . .
C9 C 1.00456(17) 0.49211(14) 1.14783(10) 0.0274(4) Uani 1 1 d . . .
H9 H 1.0680 0.4568 1.1867 0.033 Uiso 1 1 calc R . .
C10 C 0.94253(16) 0.44437(13) 1.12024(9) 0.0242(3) Uani 1 1 d D . .
H10 H 0.9346(19) 0.3822(13) 1.1489(11) 0.029 Uiso 1 1 d D . .
C61 C 0.87853(14) 0.75804(12) 0.90325(8) 0.0179(3) Uani 1 1 d . . .
N3 N 0.80821(13) 0.80849(10) 0.83754(7) 0.0197(3) Uani 1 1 d . . .
C71 C 0.77728(15) 0.76213(12) 0.79195(9) 0.0201(3) Uani 1 1 d . . .
C72 C 0.68705(16) 0.72571(13) 0.80930(9) 0.0233(3) Uani 1 1 d . . .
C77 C 0.63198(17) 0.72360(15) 0.87895(10) 0.0294(4) Uani 1 1 d . . .
H77 H 0.6972 0.7088 0.9161 0.035 Uiso 1 1 calc R . .
C78 C 0.5889(2) 0.6378(2) 0.90676(13) 0.0484(6) Uani 1 1 d . . .
H78A H 0.5201 0.6526 0.8737 0.073 Uiso 1 1 calc R . .
H78B H 0.5643 0.6340 0.9547 0.073 Uiso 1 1 calc R . .
H78C H 0.6545 0.5715 0.9099 0.073 Uiso 1 1 calc R . .
C79 C 0.5317(3) 0.8283(2) 0.87211(17) 0.0669(8) Uani 1 1 d . . .
H79A H 0.5626 0.8818 0.8561 0.100 Uiso 1 1 calc R . .
H79B H 0.5030 0.8255 0.9190 0.100 Uiso 1 1 calc R . .
H79C H 0.4649 0.8450 0.8368 0.100 Uiso 1 1 calc R . .
C73 C 0.65088(18) 0.69178(14) 0.75977(10) 0.0299(4) Uani 1 1 d . . .
H73 H 0.5894 0.6673 0.7694 0.036 Uiso 1 1 calc R . .
C74 C 0.7027(2) 0.69302(16) 0.69688(11) 0.0343(4) Uani 1 1 d . . .
H74 H 0.6756 0.6707 0.6635 0.041 Uiso 1 1 calc R . .
C75 C 0.79338(19) 0.72641(15) 0.68245(10) 0.0312(4) Uani 1 1 d . . .
H75 H 0.8294 0.7254 0.6396 0.037 Uiso 1 1 calc R . .
C76 C 0.83330(16) 0.76183(13) 0.72977(9) 0.0238(3) Uani 1 1 d . . .
C80 C 0.93393(18) 0.79799(15) 0.71265(10) 0.0307(4) Uani 1 1 d . . .
H80 H 0.9624 0.8045 0.7570 0.037 Uiso 1 1 calc R . .
C81 C 1.0417(2) 0.72096(18) 0.69080(12) 0.0427(5) Uani 1 1 d . . .
H81A H 1.0637 0.6509 0.7256 0.064 Uiso 1 1 calc R . .
H81B H 1.1102 0.7395 0.6902 0.064 Uiso 1 1 calc R . .
H81C H 1.0200 0.7233 0.6427 0.064 Uiso 1 1 calc R . .
C82 C 0.8881(2) 0.90481(17) 0.65251(13) 0.0447(5) Uani 1 1 d . . .
H82A H 0.8617 0.8998 0.6080 0.067 Uiso 1 1 calc R . .
H82B H 0.9533 0.9281 0.6444 0.067 Uiso 1 1 calc R . .
H82C H 0.8202 0.9546 0.6668 0.067 Uiso 1 1 calc R . .
C62 C 0.77000(17) 0.91553(13) 0.81521(10) 0.0272(4) Uani 1 1 d . . .
H62 H 0.7202 0.9656 0.7719 0.033 Uiso 1 1 calc R . .
C63 C 0.81732(18) 0.93387(13) 0.86682(10) 0.0272(4) Uani 1 1 d . . .
H63 H 0.8084 0.9996 0.8669 0.033 Uiso 1 1 calc R . .
N4 N 0.88205(13) 0.83844(10) 0.92037(7) 0.0209(3) Uani 1 1 d . . .
C91 C 0.94734(16) 0.83202(12) 0.98299(9) 0.0225(3) Uani 1 1 d . . .
C92 C 0.88087(18) 0.87097(13) 1.03330(10) 0.0278(4) Uani 1 1 d . . .
C97 C 0.74465(19) 0.90873(15) 1.02895(11) 0.0329(4) Uani 1 1 d . . .
H97 H 0.7176 0.8873 0.9919 0.039 Uiso 1 1 calc R . .
C98 C 0.7049(2) 0.86085(19) 1.10043(13) 0.0468(6) Uani 1 1 d . . .
H98A H 0.7457 0.7851 1.1160 0.070 Uiso 1 1 calc R . .
H98B H 0.6175 0.8827 1.0940 0.070 Uiso 1 1 calc R . .
H98C H 0.7260 0.8841 1.1370 0.070 Uiso 1 1 calc R . .
C99 C 0.6820(2) 1.02748(17) 1.00464(14) 0.0472(6) Uani 1 1 d . . .
H99A H 0.7057 1.0504 1.0406 0.071 Uiso 1 1 calc R . .
H99B H 0.5944 1.0500 0.9996 0.071 Uiso 1 1 calc R . .
H99C H 0.7060 1.0578 0.9582 0.071 Uiso 1 1 calc R . .
C93 C 0.9454(2) 0.87471(16) 1.08906(11) 0.0376(5) Uani 1 1 d . . .
H93 H 0.9032 0.9014 1.1238 0.045 Uiso 1 1 calc R . .
C94 C 1.0685(2) 0.84050(17) 1.09452(12) 0.0414(5) Uani 1 1 d . . .
H94 H 1.1103 0.8443 1.1326 0.050 Uiso 1 1 calc R . .
C95 C 1.1321(2) 0.80042(16) 1.04483(12) 0.0363(4) Uani 1 1 d . . .
H95 H 1.2174 0.7758 1.0499 0.044 Uiso 1 1 calc R . .
C96 C 1.07286(17) 0.79561(14) 0.98757(10) 0.0273(4) Uani 1 1 d . . .
C100 C 1.14210(18) 0.75579(17) 0.93158(12) 0.0354(4) Uani 1 1 d . . .
H100 H 1.0955 0.7259 0.9122 0.042 Uiso 1 1 calc R . .
C101 C 1.2668(2) 0.6699(3) 0.96218(19) 0.0679(9) Uani 1 1 d . . .
H10A H 1.3177 0.6979 0.9777 0.102 Uiso 1 1 calc R . .
H10B H 1.3026 0.6414 0.9251 0.102 Uiso 1 1 calc R . .
H10C H 1.2607 0.6150 1.0035 0.102 Uiso 1 1 calc R . .
C102 C 1.1479(3) 0.8446(3) 0.86842(17) 0.0751(10) Uani 1 1 d . . .
H10D H 1.0661 0.8978 0.8488 0.113 Uiso 1 1 calc R . .
H10E H 1.1862 0.8183 0.8309 0.113 Uiso 1 1 calc R . .
H10F H 1.1951 0.8748 0.8850 0.113 Uiso 1 1 calc R . .
C7S C 0.2065(17) 1.0482(13) 0.7173(9) 0.083(4) Uani 0.522(11) 1 d PDU A 1
H7S1 H 0.2578 1.0853 0.7007 0.124 Uiso 0.522(11) 1 calc PR A 1
H7S2 H 0.2309 1.0069 0.7687 0.124 Uiso 0.522(11) 1 calc PR A 1
H7S3 H 0.1222 1.0983 0.7097 0.124 Uiso 0.522(11) 1 calc PR A 1
C1S C 0.2202(10) 0.9763(8) 0.6746(6) 0.058(2) Uani 0.522(11) 1 d PDU A 1
C2S C 0.3037(10) 0.8738(7) 0.7018(6) 0.0627(17) Uani 0.522(11) 1 d PDU A 1
H2S H 0.3505 0.8491 0.7471 0.075 Uiso 0.522(11) 1 calc PR A 1
C3S C 0.3211(8) 0.8068(6) 0.6652(6) 0.0670(19) Uani 0.522(11) 1 d PDU A 1
H3S H 0.3793 0.7370 0.6849 0.080 Uiso 0.522(11) 1 calc PR A 1
C4S C 0.2518(11) 0.8427(8) 0.5985(6) 0.068(2) Uani 0.522(11) 1 d PDU A 1
H4S H 0.2621 0.7971 0.5728 0.082 Uiso 0.522(11) 1 calc PR A 1
C5S C 0.1688(10) 0.9440(9) 0.5706(5) 0.074(2) Uani 0.522(11) 1 d PDU A 1
H5S H 0.1213 0.9692 0.5254 0.088 Uiso 0.522(11) 1 calc PR A 1
C6S C 0.1551(15) 1.0098(9) 0.6093(8) 0.065(2) Uani 0.522(11) 1 d PDU A 1
H6S H 0.0986 1.0802 0.5893 0.078 Uiso 0.522(11) 1 calc PR A 1
C7T C 0.2211(17) 1.0324(12) 0.7167(8) 0.070(3) Uani 0.478(11) 1 d PDU A 2
H7T1 H 0.2173 1.1004 0.6870 0.106 Uiso 0.478(11) 1 calc PR A 2
H7T2 H 0.2961 0.9935 0.7502 0.106 Uiso 0.478(11) 1 calc PR A 2
H7T3 H 0.1521 1.0416 0.7441 0.106 Uiso 0.478(11) 1 calc PR A 2
C1T C 0.2178(12) 0.9726(10) 0.6682(7) 0.072(3) Uani 0.478(11) 1 d PDU A 2
C2T C 0.2885(13) 0.8698(10) 0.6775(7) 0.081(3) Uani 0.478(11) 1 d PDU A 2
H2T H 0.3457 0.8273 0.7194 0.097 Uiso 0.478(11) 1 calc PR A 2
C3T C 0.2777(13) 0.8286(9) 0.6277(8) 0.082(3) Uani 0.478(11) 1 d PDU A 2
H3T H 0.3289 0.7584 0.6348 0.098 Uiso 0.478(11) 1 calc PR A 2
C4T C 0.1921(11) 0.8879(9) 0.5660(7) 0.085(2) Uani 0.478(11) 1 d PDU A 2
H4T H 0.1827 0.8589 0.5317 0.102 Uiso 0.478(11) 1 calc PR A 2
C5T C 0.1203(10) 0.9929(9) 0.5572(6) 0.082(2) Uani 0.478(11) 1 d PDU A 2
H5T H 0.0622 1.0361 0.5159 0.099 Uiso 0.478(11) 1 calc PR A 2
C6T C 0.1342(17) 1.0326(11) 0.6080(9) 0.074(2) Uani 0.478(11) 1 d PDU A 2
H6T H 0.0851 1.1031 0.6013 0.089 Uiso 0.478(11) 1 calc PR A 2

loop_
_atom_site_aniso_label
_atom_site_aniso_U_11
_atom_site_aniso_U_22
_atom_site_aniso_U_33
_atom_site_aniso_U_23
_atom_site_aniso_U_13
_atom_site_aniso_U_12
Pd1 0.02763(7) 0.01686(6) 0.01423(6) -0.00282(4) 0.00081(4) -0.01290(5)
C1 0.0331(10) 0.0248(8) 0.0331(10) -0.0112(7) 0.0035(8) -0.0117(7)
C2 0.0426(10) 0.0236(8) 0.0223(8) -0.0091(7) 0.0086(7) -0.0172(8)
C3 0.0476(11) 0.0276(9) 0.0232(9) -0.0084(7) -0.0002(8) -0.0183(8)
C4 0.0447(11) 0.0268(9) 0.0275(9) -0.0094(7) 0.0044(8) -0.0204(8)
C5 0.0484(11) 0.0214(8) 0.0201(8) -0.0057(6) 0.0025(8) -0.0171(8)
C11 0.0212(7) 0.0176(7) 0.0167(7) -0.0061(5) 0.0026(6) -0.0101(6)
N1 0.0213(6) 0.0167(6) 0.0157(6) -0.0033(5) 0.0010(5) -0.0096(5)
C21 0.0237(8) 0.0192(7) 0.0171(7) -0.0032(6) -0.0019(6) -0.0112(6)
C22 0.0282(8) 0.0215(7) 0.0189(7) -0.0056(6) -0.0017(6) -0.0095(6)
C27 0.0300(9) 0.0332(9) 0.0253(9) -0.0144(7) 0.0044(7) -0.0097(7)
C28 0.0441(12) 0.0391(11) 0.0371(11) -0.0169(9) 0.0070(10) -0.0024(9)
C29 0.0424(12) 0.0436(12) 0.0324(11) -0.0106(9) 0.0128(9) -0.0160(10)
C23 0.0425(11) 0.0269(9) 0.0284(9) -0.0127(7) -0.0041(8) -0.0136(8)
C24 0.0422(11) 0.0330(10) 0.0382(11) -0.0094(8) -0.0088(9) -0.0226(9)
C25 0.0290(9) 0.0352(10) 0.0347(10) -0.0052(8) -0.0032(8) -0.0198(8)
C26 0.0231(8) 0.0241(8) 0.0234(8) -0.0038(6) -0.0004(6) -0.0120(6)
C30 0.0258(9) 0.0386(10) 0.0274(9) -0.0110(8) 0.0066(7) -0.0147(8)
C31 0.0384(12) 0.0562(14) 0.0392(12) -0.0131(10) 0.0157(10) -0.0235(11)
C32 0.0661(17) 0.0370(12) 0.0580(15) -0.0209(11) 0.0311(13) -0.0180(12)
C12 0.0270(8) 0.0193(7) 0.0172(7) -0.0012(6) 0.0006(6) -0.0102(6)
C13 0.0281(8) 0.0186(7) 0.0187(7) -0.0018(6) 0.0028(6) -0.0126(6)
N2 0.0221(6) 0.0178(6) 0.0162(6) -0.0032(5) 0.0016(5) -0.0113(5)
C41 0.0240(8) 0.0206(7) 0.0180(7) -0.0044(6) 0.0015(6) -0.0136(6)
C42 0.0246(8) 0.0246(8) 0.0215(8) -0.0060(6) 0.0012(6) -0.0119(6)
C47 0.0259(9) 0.0294(9) 0.0343(10) -0.0151(8) 0.0017(7) -0.0075(7)
C48 0.079(2) 0.0357(13) 0.0594(17) -0.0219(12) -0.0135(15) 0.0065(13)
C49 0.085(2) 0.0728(19) 0.0432(14) -0.0327(14) 0.0289(14) -0.0319(17)
C43 0.0271(9) 0.0352(10) 0.0284(9) -0.0073(8) -0.0020(7) -0.0137(8)
C44 0.0359(10) 0.0429(11) 0.0291(9) -0.0118(8) -0.0036(8) -0.0231(9)
C45 0.0391(10) 0.0332(9) 0.0292(9) -0.0142(8) 0.0035(8) -0.0225(8)
C46 0.0291(8) 0.0218(7) 0.0228(8) -0.0069(6) 0.0038(7) -0.0157(7)
C50 0.0314(9) 0.0232(8) 0.0316(9) -0.0125(7) 0.0048(7) -0.0135(7)
C51 0.0467(12) 0.0332(10) 0.0454(12) -0.0229(9) 0.0173(10) -0.0226(9)
C52 0.0419(11) 0.0235(9) 0.0410(11) -0.0079(8) 0.0058(9) -0.0128(8)
Pd2 0.01987(6) 0.01257(5) 0.01667(6) -0.00377(4) 0.00113(4) -0.00656(4)
C6 0.0242(8) 0.0279(8) 0.0256(8) -0.0095(7) 0.0081(7) -0.0121(7)
C7 0.0276(8) 0.0191(7) 0.0235(8) -0.0061(6) 0.0067(7) -0.0060(6)
C8 0.0380(10) 0.0209(8) 0.0253(8) -0.0097(7) 0.0039(7) -0.0118(7)
C9 0.0337(9) 0.0217(8) 0.0227(8) -0.0074(6) 0.0011(7) -0.0078(7)
C10 0.0306(9) 0.0186(7) 0.0220(8) -0.0058(6) 0.0079(7) -0.0102(6)
C61 0.0216(7) 0.0155(6) 0.0169(7) -0.0052(5) 0.0028(6) -0.0085(6)
N3 0.0251(7) 0.0137(6) 0.0179(6) -0.0044(5) -0.0016(5) -0.0065(5)
C71 0.0248(8) 0.0155(7) 0.0181(7) -0.0055(6) -0.0021(6) -0.0065(6)
C72 0.0242(8) 0.0205(7) 0.0234(8) -0.0065(6) -0.0011(6) -0.0082(6)
C77 0.0288(9) 0.0353(10) 0.0284(9) -0.0136(8) 0.0066(7) -0.0157(8)
C78 0.0600(15) 0.0686(16) 0.0404(12) -0.0223(12) 0.0195(11) -0.0481(14)
C79 0.0611(17) 0.0561(16) 0.0669(18) -0.0276(14) 0.0296(15) -0.0045(14)
C73 0.0356(10) 0.0274(9) 0.0301(9) -0.0091(7) -0.0024(8) -0.0167(8)
C74 0.0508(12) 0.0320(10) 0.0256(9) -0.0117(8) -0.0025(8) -0.0210(9)
C75 0.0477(11) 0.0286(9) 0.0193(8) -0.0097(7) 0.0044(8) -0.0167(8)
C76 0.0318(9) 0.0184(7) 0.0191(8) -0.0046(6) 0.0017(7) -0.0098(6)
C80 0.0369(10) 0.0314(9) 0.0261(9) -0.0088(7) 0.0082(8) -0.0175(8)
C81 0.0429(12) 0.0437(12) 0.0383(11) -0.0133(10) 0.0154(10) -0.0163(10)
C82 0.0550(14) 0.0331(11) 0.0433(12) -0.0048(9) 0.0160(11) -0.0229(10)
C62 0.0371(10) 0.0148(7) 0.0231(8) -0.0030(6) -0.0042(7) -0.0068(7)
C63 0.0401(10) 0.0141(7) 0.0243(8) -0.0047(6) -0.0015(7) -0.0096(7)
N4 0.0285(7) 0.0149(6) 0.0187(6) -0.0048(5) -0.0002(5) -0.0092(5)
C91 0.0331(9) 0.0160(7) 0.0193(7) -0.0047(6) -0.0018(6) -0.0121(6)
C92 0.0406(10) 0.0199(8) 0.0228(8) -0.0080(6) 0.0009(7) -0.0120(7)
C97 0.0400(11) 0.0287(9) 0.0315(10) -0.0156(8) 0.0079(8) -0.0120(8)
C98 0.0605(15) 0.0452(13) 0.0414(12) -0.0216(10) 0.0210(11) -0.0242(11)
C99 0.0482(13) 0.0303(10) 0.0529(14) -0.0165(10) 0.0075(11) -0.0049(9)
C93 0.0588(14) 0.0315(10) 0.0260(9) -0.0143(8) 0.0007(9) -0.0187(10)
C94 0.0589(14) 0.0367(11) 0.0312(10) -0.0109(9) -0.0110(10) -0.0225(10)
C95 0.0391(11) 0.0344(10) 0.0377(11) -0.0098(8) -0.0079(9) -0.0191(9)
C96 0.0338(9) 0.0229(8) 0.0281(9) -0.0077(7) -0.0004(7) -0.0156(7)
C100 0.0319(10) 0.0422(11) 0.0445(12) -0.0227(9) 0.0087(9) -0.0216(9)
C101 0.0405(14) 0.076(2) 0.085(2) -0.0468(18) 0.0030(14) -0.0069(14)
C102 0.099(3) 0.075(2) 0.0574(18) -0.0230(16) 0.0421(18) -0.045(2)
C7S 0.061(6) 0.080(6) 0.111(8) -0.052(6) 0.013(5) -0.019(5)
C1S 0.051(4) 0.055(3) 0.085(4) -0.030(3) 0.032(3) -0.037(3)
C2S 0.057(3) 0.057(3) 0.085(5) -0.026(3) 0.024(3) -0.034(2)
C3S 0.065(4) 0.053(3) 0.098(5) -0.033(3) 0.037(3) -0.034(3)
C4S 0.076(6) 0.076(5) 0.088(6) -0.048(5) 0.054(4) -0.053(4)
C5S 0.076(5) 0.089(6) 0.073(4) -0.031(4) 0.038(3) -0.049(4)
C6S 0.062(6) 0.061(4) 0.079(4) -0.023(3) 0.032(3) -0.034(3)
C7T 0.059(6) 0.056(5) 0.088(5) -0.014(4) 0.036(4) -0.026(5)
C1T 0.061(5) 0.066(4) 0.089(5) -0.025(4) 0.044(4) -0.028(4)
C2T 0.064(5) 0.068(4) 0.110(6) -0.033(4) 0.040(4) -0.028(3)
C3T 0.076(7) 0.071(5) 0.112(9) -0.036(5) 0.051(5) -0.042(4)
C4T 0.082(6) 0.087(6) 0.100(5) -0.035(5) 0.056(4) -0.050(5)
C5T 0.074(6) 0.086(5) 0.096(5) -0.028(4) 0.043(4) -0.048(4)
C6T 0.061(5) 0.072(5) 0.096(5) -0.023(4) 0.041(4) -0.040(4)

loop_
_atom_type_symbol
_atom_type_description
_atom_type_scat_dispersion_real
_atom_type_scat_dispersion_imag
_atom_type_scat_source
C C 0.0033 0.0016 'International Tables Vol C Tables 4.2.6.8 and 6.1.1.4'
H H 0.0000 0.0000 'International Tables Vol C Tables 4.2.6.8 and 6.1.1.4'
N N 0.0061 0.0033 'International Tables Vol C Tables 4.2.6.8 and 6.1.1.4'
Pd Pd -0.9988 1.0072 'International Tables Vol C Tables 4.2.6.8 and 6.1.1.4'

loop_
_geom_angle_atom_site_label_1
_geom_angle_atom_site_label_2
_geom_angle_atom_site_label_3
_geom_angle
_geom_angle_site_symmetry_1
_geom_angle_site_symmetry_3
C11 Pd1 C5 93.46(6) . 2_666
C11 Pd1 C2 96.14(6) . .
C5 Pd1 C2 170.24(7) 2_666 .
C11 Pd1 C1 124.82(6) . .
C5 Pd1 C1 137.43(7) 2_666 .
C2 Pd1 C1 34.93(7) . .
C11 Pd1 C1 118.59(6) . 2_666
C5 Pd1 C1 33.20(6) 2_666 2_666
C2 Pd1 C1 137.95(6) . 2_666
C1 Pd1 C1 116.53(5) . 2_666
C11 Pd1 Pd1 173.77(4) . 2_666
C5 Pd1 Pd1 82.09(5) 2_666 2_666
C2 Pd1 Pd1 88.21(5) . 2_666
C1 Pd1 Pd1 60.89(5) . 2_666
C1 Pd1 Pd1 55.64(4) 2_666 2_666
C2 C1 C5 108.25(17) . .
C2 C1 Pd1 61.53(10) . .
C5 C1 Pd1 106.87(13) . .
C2 C1 Pd1 111.41(13) . 2_666
C5 C1 Pd1 55.31(10) . 2_666
Pd1 C1 Pd1 63.47(5) . 2_666
C2 C1 H1 124.6(14) . .
C5 C1 H1 125.5(14) . .
Pd1 C1 H1 109.0(13) . .
Pd1 C1 H1 109.6(14) 2_666 .
C1 C2 C3 107.04(16) . .
C1 C2 Pd1 83.54(11) . .
C3 C2 Pd1 102.27(13) . .
C1 C2 H2 123.8(14) . .
C3 C2 H2 125.1(13) . .
Pd1 C2 H2 102.7(13) . .
C4 C3 C2 109.09(18) . .
C4 C3 H3 125.5 . .
C2 C3 H3 125.5 . .
C3 C4 C5 109.33(18) . .
C3 C4 H4 125.3 . .
C5 C4 H4 125.3 . .
C1 C5 C4 106.27(16) . .
C1 C5 Pd1 91.49(11) . 2_666
C4 C5 Pd1 104.04(13) . 2_666
C1 C5 H5 120.7(14) . .
C4 C5 H5 124.1(14) . .
Pd1 C5 H5 103.3(13) 2_666 .
N1 C11 N2 102.53(13) . .
N1 C11 Pd1 128.22(11) . .
N2 C11 Pd1 128.94(11) . .
C11 N1 C12 111.88(13) . .
C11 N1 C21 126.33(13) . .
C12 N1 C21 121.47(13) . .
C22 C21 C26 122.85(15) . .
C22 C21 N1 117.47(14) . .
C26 C21 N1 119.64(15) . .
C23 C22 C21 117.04(17) . .
C23 C22 C27 119.77(16) . .
C21 C22 C27 123.19(15) . .
C22 C27 C28 112.16(17) . .
C22 C27 C29 111.02(16) . .
C28 C27 C29 109.24(16) . .
C22 C27 H27 108.1 . .
C28 C27 H27 108.1 . .
C29 C27 H27 108.1 . .
C27 C28 H28A 109.5 . .
C27 C28 H28B 109.5 . .
H28A C28 H28B 109.5 . .
C27 C28 H28C 109.5 . .
H28A C28 H28C 109.5 . .
H28B C28 H28C 109.5 . .
C27 C29 H29A 109.5 . .
C27 C29 H29B 109.5 . .
H29A C29 H29B 109.5 . .
C27 C29 H29C 109.5 . .
H29A C29 H29C 109.5 . .
H29B C29 H29C 109.5 . .
C24 C23 C22 121.41(18) . .
C24 C23 H23 119.3 . .
C22 C23 H23 119.3 . .
C23 C24 C25 120.28(17) . .
C23 C24 H24 119.9 . .
C25 C24 H24 119.9 . .
C24 C25 C26 121.27(18) . .
C24 C25 H25 119.4 . .
C26 C25 H25 119.4 . .
C25 C26 C21 117.12(17) . .
C25 C26 C30 121.61(17) . .
C21 C26 C30 121.27(15) . .
C26 C30 C31 113.51(17) . .
C26 C30 C32 110.72(17) . .
C31 C30 C32 110.41(18) . .
C26 C30 H30 107.3 . .
C31 C30 H30 107.3 . .
C32 C30 H30 107.3 . .
C30 C31 H31A 109.5 . .
C30 C31 H31B 109.5 . .
H31A C31 H31B 109.5 . .
C30 C31 H31C 109.5 . .
H31A C31 H31C 109.5 . .
H31B C31 H31C 109.5 . .
C30 C32 H32A 109.5 . .
C30 C32 H32B 109.5 . .
H32A C32 H32B 109.5 . .
C30 C32 H32C 109.5 . .
H32A C32 H32C 109.5 . .
H32B C32 H32C 109.5 . .
C13 C12 N1 106.96(14) . .
C13 C12 H12 126.5 . .
N1 C12 H12 126.5 . .
C12 C13 N2 106.46(14) . .
C12 C13 H13 126.8 . .
N2 C13 H13 126.8 . .
C11 N2 C13 112.17(13) . .
C11 N2 C41 125.74(13) . .
C13 N2 C41 121.93(13) . .
C46 C41 C42 122.97(16) . .
C46 C41 N2 118.71(15) . .
C42 C41 N2 118.23(14) . .
C43 C42 C41 117.03(16) . .
C43 C42 C47 120.93(16) . .
C41 C42 C47 121.98(15) . .
C49 C47 C48 111.2(2) . .
C49 C47 C42 110.36(18) . .
C48 C47 C42 112.82(18) . .
C49 C47 H47 107.4 . .
C48 C47 H47 107.4 . .
C42 C47 H47 107.4 . .
C47 C48 H48A 109.5 . .
C47 C48 H48B 109.5 . .
H48A C48 H48B 109.5 . .
C47 C48 H48C 109.5 . .
H48A C48 H48C 109.5 . .
H48B C48 H48C 109.5 . .
C47 C49 H49A 109.5 . .
C47 C49 H49B 109.5 . .
H49A C49 H49B 109.5 . .
C47 C49 H49C 109.5 . .
H49A C49 H49C 109.5 . .
H49B C49 H49C 109.5 . .
C44 C43 C42 121.08(18) . .
C44 C43 H43 119.5 . .
C42 C43 H43 119.5 . .
C45 C44 C43 120.60(18) . .
C45 C44 H44 119.7 . .
C43 C44 H44 119.7 . .
C44 C45 C46 121.01(18) . .
C44 C45 H45 119.5 . .
C46 C45 H45 119.5 . .
C45 C46 C41 117.30(17) . .
C45 C46 C50 119.74(16) . .
C41 C46 C50 122.95(15) . .
C46 C50 C52 110.73(15) . .
C46 C50 C51 112.15(16) . .
C52 C50 C51 110.22(16) . .
C46 C50 H50 107.9 . .
C52 C50 H50 107.9 . .
C51 C50 H50 107.9 . .
C50 C51 H51A 109.5 . .
C50 C51 H51B 109.5 . .
H51A C51 H51B 109.5 . .
C50 C51 H51C 109.5 . .
H51A C51 H51C 109.5 . .
H51B C51 H51C 109.5 . .
C50 C52 H52A 109.5 . .
C50 C52 H52B 109.5 . .
H52A C52 H52B 109.5 . .
C50 C52 H52C 109.5 . .
H52A C52 H52C 109.5 . .
H52B C52 H52C 109.5 . .
C61 Pd2 C10 95.83(6) . 2_767
C61 Pd2 C7 93.71(6) . .
C10 Pd2 C7 170.46(6) 2_767 .
C61 Pd2 C6 120.92(6) . .
C10 Pd2 C6 137.41(6) 2_767 .
C7 Pd2 C6 34.66(6) . .
C61 Pd2 C6 123.45(6) . 2_767
C10 Pd2 C6 34.23(6) 2_767 2_767
C7 Pd2 C6 137.41(6) . 2_767
C6 Pd2 C6 115.64(4) . 2_767
C61 Pd2 Pd2 178.94(4) . 2_767
C10 Pd2 Pd2 84.75(4) 2_767 2_767
C7 Pd2 Pd2 85.71(5) . 2_767
C6 Pd2 Pd2 58.21(4) . 2_767
C6 Pd2 Pd2 57.42(4) 2_767 2_767
C10 C6 C7 108.97(16) . .
C10 C6 Pd2 110.50(11) . .
C7 C6 Pd2 59.42(9) . .
C10 C6 Pd2 58.70(9) . 2_767
C7 C6 Pd2 110.83(11) . 2_767
Pd2 C6 Pd2 64.37(4) . 2_767
C10 C6 H6 125.6(13) . .
C7 C6 H6 123.9(13) . .
Pd2 C6 H6 106.8(13) . .
Pd2 C6 H6 108.0(13) 2_767 .
C6 C7 C8 106.28(15) . .
C6 C7 Pd2 85.92(11) . .
C8 C7 Pd2 104.64(12) . .
C6 C7 H7 124.1(13) . .
C8 C7 H7 123.8(13) . .
Pd2 C7 H7 102.3(13) . .
C9 C8 C7 109.17(16) . .
C9 C8 H8 125.4 . .
C7 C8 H8 125.4 . .
C8 C9 C10 109.31(17) . .
C8 C9 H9 125.3 . .
C10 C9 H9 125.3 . .
C6 C10 C9 106.27(15) . .
C6 C10 Pd2 87.07(11) . 2_767
C9 C10 Pd2 104.54(12) . 2_767
C6 C10 H10 123.7(13) . .
C9 C10 H10 123.5(13) . .
Pd2 C10 H10 102.7(13) 2_767 .
N3 C61 N4 102.37(13) . .
N3 C61 Pd2 128.07(11) . .
N4 C61 Pd2 129.53(11) . .
C61 N3 C62 112.23(14) . .
C61 N3 C71 127.14(13) . .
C62 N3 C71 120.58(14) . .
C76 C71 C72 122.98(15) . .
C76 C71 N3 118.05(15) . .
C72 C71 N3 118.83(15) . .
C73 C72 C71 116.93(16) . .
C73 C72 C77 121.86(16) . .
C71 C72 C77 121.21(15) . .
C78 C77 C72 112.83(17) . .
C78 C77 C79 111.0(2) . .
C72 C77 C79 111.86(18) . .
C78 C77 H77 106.9 . .
C72 C77 H77 106.9 . .
C79 C77 H77 106.9 . .
C77 C78 H78A 109.5 . .
C77 C78 H78B 109.5 . .
H78A C78 H78B 109.5 . .
C77 C78 H78C 109.5 . .
H78A C78 H78C 109.5 . .
H78B C78 H78C 109.5 . .
C77 C79 H79A 109.5 . .
C77 C79 H79B 109.5 . .
H79A C79 H79B 109.5 . .
C77 C79 H79C 109.5 . .
H79A C79 H79C 109.5 . .
H79B C79 H79C 109.5 . .
C74 C73 C72 121.31(18) . .
C74 C73 H73 119.3 . .
C72 C73 H73 119.3 . .
C75 C74 C73 120.31(17) . .
C75 C74 H74 119.8 . .
C73 C74 H74 119.8 . .
C74 C75 C76 121.13(17) . .
C74 C75 H75 119.4 . .
C76 C75 H75 119.4 . .
C71 C76 C75 117.28(17) . .
C71 C76 C80 122.65(16) . .
C75 C76 C80 120.07(16) . .
C76 C80 C81 112.24(17) . .
C76 C80 C82 111.06(17) . .
C81 C80 C82 109.26(17) . .
C76 C80 H80 108.0 . .
C81 C80 H80 108.0 . .
C82 C80 H80 108.0 . .
C80 C81 H81A 109.5 . .
C80 C81 H81B 109.5 . .
H81A C81 H81B 109.5 . .
C80 C81 H81C 109.5 . .
H81A C81 H81C 109.5 . .
H81B C81 H81C 109.5 . .
C80 C82 H82A 109.5 . .
C80 C82 H82B 109.5 . .
H82A C82 H82B 109.5 . .
C80 C82 H82C 109.5 . .
H82A C82 H82C 109.5 . .
H82B C82 H82C 109.5 . .
C63 C62 N3 106.45(15) . .
C63 C62 H62 126.8 . .
N3 C62 H62 126.8 . .
C62 C63 N4 107.00(15) . .
C62 C63 H63 126.5 . .
N4 C63 H63 126.5 . .
C61 N4 C63 111.94(14) . .
C61 N4 C91 127.61(13) . .
C63 N4 C91 120.38(13) . .
C96 C91 C92 123.02(16) . .
C96 C91 N4 118.60(16) . .
C92 C91 N4 118.14(16) . .
C93 C92 C91 117.01(19) . .
C93 C92 C97 120.06(18) . .
C91 C92 C97 122.92(16) . .
C92 C97 C98 112.30(18) . .
C92 C97 C99 111.12(18) . .
C98 C97 C99 109.74(18) . .
C92 C97 H97 107.8 . .
C98 C97 H97 107.8 . .
C99 C97 H97 107.8 . .
C97 C98 H98A 109.5 . .
C97 C98 H98B 109.5 . .
H98A C98 H98B 109.5 . .
C97 C98 H98C 109.5 . .
H98A C98 H98C 109.5 . .
H98B C98 H98C 109.5 . .
C97 C99 H99A 109.5 . .
C97 C99 H99B 109.5 . .
H99A C99 H99B 109.5 . .
C97 C99 H99C 109.5 . .
H99A C99 H99C 109.5 . .
H99B C99 H99C 109.5 . .
C94 C93 C92 121.3(2) . .
C94 C93 H93 119.4 . .
C92 C93 H93 119.4 . .
C93 C94 C95 120.47(19) . .
C93 C94 H94 119.8 . .
C95 C94 H94 119.8 . .
C94 C95 C96 121.0(2) . .
C94 C95 H95 119.5 . .
C96 C95 H95 119.5 . .
C95 C96 C91 117.20(18) . .
C95 C96 C100 120.92(18) . .
C91 C96 C100 121.85(16) . .
C96 C100 C101 113.4(2) . .
C96 C100 C102 110.77(19) . .
C101 C100 C102 111.2(2) . .
C96 C100 H100 107.0 . .
C101 C100 H100 107.0 . .
C102 C100 H100 107.0 . .
C100 C101 H10A 109.5 . .
C100 C101 H10B 109.5 . .
H10A C101 H10B 109.5 . .
C100 C101 H10C 109.5 . .
H10A C101 H10C 109.5 . .
H10B C101 H10C 109.5 . .
C100 C102 H10D 109.5 . .
C100 C102 H10E 109.5 . .
H10D C102 H10E 109.5 . .
C100 C102 H10F 109.5 . .
H10D C102 H10F 109.5 . .
H10E C102 H10F 109.5 . .
C6S C1S C2S 117.7(8) . .
C6S C1S C7S 122.5(10) . .
C2S C1S C7S 119.8(9) . .
C3S C2S C1S 122.1(8) . .
C3S C2S H2S 118.9 . .
C1S C2S H2S 118.9 . .
C2S C3S C4S 119.1(7) . .
C2S C3S H3S 120.4 . .
C4S C3S H3S 120.4 . .
C5S C4S C3S 119.6(8) . .
C5S C4S H4S 120.2 . .
C3S C4S H4S 120.2 . .
C4S C5S C6S 119.3(8) . .
C4S C5S H5S 120.4 . .
C6S C5S H5S 120.4 . .
C1S C6S C5S 122.1(8) . .
C1S C6S H6S 118.9 . .
C5S C6S H6S 118.9 . .
C1T C7T H7T1 109.5 . .
C1T C7T H7T2 109.5 . .
H7T1 C7T H7T2 109.5 . .
C1T C7T H7T3 109.5 . .
H7T1 C7T H7T3 109.5 . .
H7T2 C7T H7T3 109.5 . .
C6T C1T C2T 118.9(10) . .
C6T C1T C7T 113.0(11) . .
C2T C1T C7T 128.1(11) . .
C3T C2T C1T 121.2(11) . .
C3T C2T H2T 119.4 . .
C1T C2T H2T 119.4 . .
C2T C3T C4T 121.2(11) . .
C2T C3T H3T 119.4 . .
C4T C3T H3T 119.4 . .
C3T C4T C5T 117.0(10) . .
C3T C4T H4T 121.5 . .
C5T C4T H4T 121.5 . .
C6T C5T C4T 120.5(10) . .
C6T C5T H5T 119.7 . .
C4T C5T H5T 119.7 . .
C5T C6T C1T 121.3(10) . .
C5T C6T H6T 119.4 . .
C1T C6T H6T 119.4 . .

loop_
_geom_bond_atom_site_label_1
_geom_bond_atom_site_label_2
_geom_bond_distance
_geom_bond_site_symmetry_2
Pd1 C11 2.0550(15) .
Pd1 C5 2.1532(18) 2_666
Pd1 C2 2.1882(18) .
Pd1 C1 2.4734(19) .
Pd1 C1 2.618(2) 2_666
Pd1 Pd1 2.6808(3) 2_666
C1 C2 1.425(3) .
C1 C5 1.434(3) .
C1 Pd1 2.618(2) 2_666
C1 H1 0.990(15) .
C2 C3 1.434(3) .
C2 H2 0.979(15) .
C3 C4 1.371(3) .
C3 H3 0.9500 .
C4 C5 1.442(3) .
C4 H4 0.9500 .
C5 Pd1 2.1532(18) 2_666
C5 H5 0.982(15) .
C11 N1 1.371(2) .
C11 N2 1.3706(19) .
N1 C12 1.391(2) .
N1 C21 1.446(2) .
C21 C22 1.401(2) .
C21 C26 1.402(2) .
C22 C23 1.399(3) .
C22 C27 1.521(3) .
C27 C28 1.536(3) .
C27 C29 1.536(3) .
C27 H27 1.0000 .
C28 H28A 0.9800 .
C28 H28B 0.9800 .
C28 H28C 0.9800 .
C29 H29A 0.9800 .
C29 H29B 0.9800 .
C29 H29C 0.9800 .
C23 C24 1.375(3) .
C23 H23 0.9500 .
C24 C25 1.379(3) .
C24 H24 0.9500 .
C25 C26 1.398(2) .
C25 H25 0.9500 .
C26 C30 1.521(3) .
C30 C31 1.524(3) .
C30 C32 1.527(3) .
C30 H30 1.0000 .
C31 H31A 0.9800 .
C31 H31B 0.9800 .
C31 H31C 0.9800 .
C32 H32A 0.9800 .
C32 H32B 0.9800 .
C32 H32C 0.9800 .
C12 C13 1.338(2) .
C12 H12 0.9500 .
C13 N2 1.391(2) .
C13 H13 0.9500 .
N2 C41 1.445(2) .
C41 C46 1.400(2) .
C41 C42 1.405(2) .
C42 C43 1.394(2) .
C42 C47 1.520(3) .
C47 C49 1.515(3) .
C47 C48 1.516(3) .
C47 H47 1.0000 .
C48 H48A 0.9800 .
C48 H48B 0.9800 .
C48 H48C 0.9800 .
C49 H49A 0.9800 .
C49 H49B 0.9800 .
C49 H49C 0.9800 .
C43 C44 1.385(3) .
C43 H43 0.9500 .
C44 C45 1.378(3) .
C44 H44 0.9500 .
C45 C46 1.395(2) .
C45 H45 0.9500 .
C46 C50 1.519(3) .
C50 C52 1.530(3) .
C50 C51 1.531(3) .
C50 H50 1.0000 .
C51 H51A 0.9800 .
C51 H51B 0.9800 .
C51 H51C 0.9800 .
C52 H52A 0.9800 .
C52 H52B 0.9800 .
C52 H52C 0.9800 .
Pd2 C61 2.0549(15) .
Pd2 C10 2.1651(17) 2_767
Pd2 C7 2.1651(17) .
Pd2 C6 2.5086(17) .
Pd2 C6 2.5304(18) 2_767
Pd2 Pd2 2.6839(3) 2_767
C6 C10 1.425(3) .
C6 C7 1.430(2) .
C6 Pd2 2.5305(18) 2_767
C6 H6 0.975(15) .
C7 C8 1.446(3) .
C7 H7 0.963(15) .
C8 C9 1.370(2) .
C8 H8 0.9500 .
C9 C10 1.448(3) .
C9 H9 0.9500 .
C10 Pd2 2.1651(17) 2_767
C10 H10 0.962(15) .
C61 N3 1.372(2) .
C61 N4 1.374(2) .
N3 C62 1.393(2) .
N3 C71 1.443(2) .
C71 C76 1.397(2) .
C71 C72 1.405(2) .
C72 C73 1.394(2) .
C72 C77 1.519(3) .
C77 C78 1.518(3) .
C77 C79 1.523(3) .
C77 H77 1.0000 .
C78 H78A 0.9800 .
C78 H78B 0.9800 .
C78 H78C 0.9800 .
C79 H79A 0.9800 .
C79 H79B 0.9800 .
C79 H79C 0.9800 .
C73 C74 1.384(3) .
C73 H73 0.9500 .
C74 C75 1.377(3) .
C74 H74 0.9500 .
C75 C76 1.398(3) .
C75 H75 0.9500 .
C76 C80 1.521(3) .
C80 C81 1.531(3) .
C80 C82 1.536(3) .
C80 H80 1.0000 .
C81 H81A 0.9800 .
C81 H81B 0.9800 .
C81 H81C 0.9800 .
C82 H82A 0.9800 .
C82 H82B 0.9800 .
C82 H82C 0.9800 .
C62 C63 1.338(3) .
C62 H62 0.9500 .
C63 N4 1.390(2) .
C63 H63 0.9500 .
N4 C91 1.443(2) .
C91 C96 1.399(3) .
C91 C92 1.402(2) .
C92 C93 1.398(3) .
C92 C97 1.521(3) .
C97 C98 1.530(3) .
C97 C99 1.536(3) .
C97 H97 1.0000 .
C98 H98A 0.9800 .
C98 H98B 0.9800 .
C98 H98C 0.9800 .
C99 H99A 0.9800 .
C99 H99B 0.9800 .
C99 H99C 0.9800 .
C93 C94 1.373(3) .
C93 H93 0.9500 .
C94 C95 1.385(3) .
C94 H94 0.9500 .
C95 C96 1.394(3) .
C95 H95 0.9500 .
C96 C100 1.515(3) .
C100 C101 1.517(3) .
C100 C102 1.525(4) .
C100 H100 1.0000 .
C101 H10A 0.9800 .
C101 H10B 0.9800 .
C101 H10C 0.9800 .
C102 H10D 0.9800 .
C102 H10E 0.9800 .
C102 H10F 0.9800 .
C7S C1S 1.536(9) .
C7S H7S1 0.9800 .
C7S H7S2 0.9800 .
C7S H7S3 0.9800 .
C1S C6S 1.362(9) .
C1S C2S 1.387(9) .
C2S C3S 1.374(9) .
C2S H2S 0.9500 .
C3S C4S 1.401(10) .
C3S H3S 0.9500 .
C4S C5S 1.373(10) .
C4S H4S 0.9500 .
C5S C6S 1.398(9) .
C5S H5S 0.9500 .
C6S H6S 0.9500 .
C7T C1T 1.527(11) .
C7T H7T1 0.9800 .
C7T H7T2 0.9800 .
C7T H7T3 0.9800 .
C1T C6T 1.371(11) .
C1T C2T 1.385(10) .
C2T C3T 1.359(11) .
C2T H2T 0.9500 .
C3T C4T 1.404(11) .
C3T H3T 0.9500 .
C4T C5T 1.417(10) .
C4T H4T 0.9500 .
C5T C6T 1.371(11) .
C5T H5T 0.9500 .
C6T H6T 0.9500 .
